data_1000395
loop_
_publ_author_name
'Mercier, N'
'Leblanc, M'
'Antic-Fidancev, E'
'Lemaitre-Blaise, M'
'Porcher, P'

_publ_section_title
;
Structure and optical properties of K Gd (C O3) F2 : Eu(3+)
;
_journal_coden_ASTM JALCEU
_journal_name_full 'Journal of Alloys Compd.'
_journal_page_first 198
_journal_page_last 202
_journal_paper_doi 10.1016/0925-8388(94)07093-8
_journal_volume 225
_journal_year 1995
_chemical_formula_structural 'K Gd (C O3) F2'
_chemical_formula_sum 'C F2 Gd K O3'
_chemical_name_systematic 'Potassium gadolinium carbonate difluoride'
_space_group_IT_number 70
_symmetry_cell_setting orthorhombic
_symmetry_space_group_name_Hall '-F 2uv 2vw'
_symmetry_space_group_name_H-M 'F d d d :2'
_cell_angle_alpha 90
_cell_angle_beta 90
_cell_angle_gamma 90
_cell_formula_units_Z 16
_cell_length_a 7.006(2)
_cell_length_b 11.181(3)
_cell_length_c 21.86499(600)
_cell_volume 1712.8
_refine_ls_R_factor_all 0.028
_cod_depositor_comments
;
 Correcting the summary chemical formula by changing it from 'F2 Gd K O3'
 to 'C F2 Gd K O3'.

 Antanas Vaitkus,
 2018-07-07
;
_cod_original_sg_symbol_H-M 'F d d d Z'
_cod_database_code 1000395

loop_
_symmetry_equiv_pos_as_xyz
x,y,z
x,1/4-y,1/4-z
1/4-x,y,1/4-z
1/4-x,1/4-y,z
-x,-y,-z
-x,3/4+y,3/4+z
3/4+x,-y,3/4+z
3/4+x,3/4+y,-z
x,1/2+y,1/2+z
1/2+x,y,1/2+z
1/2+x,1/2+y,z
x,3/4-y,3/4-z
1/2+x,1/4-y,3/4-z
1/2+x,3/4-y,1/4-z
1/4-x,1/2+y,3/4-z
3/4-x,y,3/4-z
3/4-x,1/2+y,1/4-z
1/4-x,3/4-y,1/2+z
3/4-x,1/4-y,1/2+z
3/4-x,3/4-y,z
-x,1/2-y,1/2-z
1/2-x,-y,1/2-z
1/2-x,1/2-y,-z
-x,1/4+y,1/4+z
1/2-x,3/4+y,1/4+z
1/2-x,1/4+y,3/4+z
3/4+x,1/2-y,1/4+z
1/4+x,-y,1/4+z
1/4+x,1/2-y,3/4+z
3/4+x,1/4+y,1/2-z
1/4+x,3/4+y,1/2-z
1/4+x,1/4+y,-z

loop_
_atom_site_aniso_label
_atom_site_aniso_U_11
_atom_site_aniso_U_12
_atom_site_aniso_U_13
_atom_site_aniso_U_22
_atom_site_aniso_U_23
_atom_site_aniso_U_33
K1 0.0057(1) 0. -0.0006(1) 0.0067(1) 0. 0.0063(1)
Gd1 0.0194(7) 0.0045(8) 0. 0.0131(5) 0. 0.0181(6)
F1 0.0191(23) -0.0004(24) 0. 0.0119(17) 0. 0.0050(15)
C1 0.0131(25) -0.0055(27) 0. 0.0086(20) 0. 0.0088(20)
O1 0.0137(15) 0.0012(18) 0.0032(12) 0.0174(13) 0.0026(15) 0.0105(12)
O2 0.0098(14) 0.0036(13) -0.0073(16) 0.0149(13) -0.0149(14) 0.0390(21)

loop_
_atom_site_label
_atom_site_type_symbol
_atom_site_symmetry_multiplicity
_atom_site_Wyckoff_symbol
_atom_site_fract_x
_atom_site_fract_y
_atom_site_fract_z
_atom_site_occupancy
_atom_site_attached_hydrogens
_atom_site_calc_flag
K1 K1+ 16 g 0.125 0.125 0.2075(1) 1. 0 d
Gd1 Gd3+ 16 f 0.125 0.4424(1) 0.125 1. 0 d
F1 F1- 32 h 0.8106(6) 0.7708(3) 0.1090(2) 1. 0 d
C1 C4+ 16 g 0.125 0.125 0.5030(3) 1. 0 d
O1 O2- 16 g 0.125 0.125 0.5627(2) 1. 0 d
O2 O2- 32 h 0.7849(6) 0.6242(4) 0.4744(2) 1. 0 d

loop_
_atom_type_symbol
_atom_type_oxidation_number
K1+ 1.000
Gd3+ 3.000
F1- -1.000
C4+ 4.000
O2- -2.000
